data_2009421
loop_
_publ_author_name
'Pohl, Ehmke'
'Sheldrick, George M.'
'Fischer, Stefan'
'Lackner, Helmut'

_publ_section_title
;Structure of
 <i>cyclo</i>-(<small>L</small>-threonyl-<small>D</small>-valyl-<small>L</small>-prolyl-sarcosyl-<i>N</i>-methyl-<small>L</small>-valyl-O~Thr~)
 at 153 K
;
_journal_issue 1
_journal_name_full 'Acta Crystallographica Section C'
_journal_page_first 100
_journal_page_last 103
_journal_paper_doi 10.1107/S0108270193007334
_journal_volume 50
_journal_year 1994
_chemical_formula_sum 'C24 H46 Cl N5 O8'
_chemical_formula_weight 568.11
_chemical_name_systematic
;
 cyclo(L-Thr-D-Val-L-Pro-Sar-N-MeVal-L-Val-O~Thr~)
;
_space_group_IT_number 19
_symmetry_cell_setting orthorhombic
_symmetry_space_group_name_Hall 'P 2ac 2ab'
_symmetry_space_group_name_H-M 'P 21 21 21'
_audit_creation_method SHELXL
_cell_angle_alpha 90.00
_cell_angle_beta 90.00
_cell_angle_gamma 90.00
_cell_formula_units_Z 4
_cell_length_a 11.004(3)
_cell_length_b 13.482(4)
_cell_length_c 19.935(2)
_cell_measurement_reflns_used 56
_cell_measurement_temperature 153(2)
_cell_measurement_theta_max 12.5
_cell_measurement_theta_min 10
_cell_volume 2957.5(12)
_computing_cell_refinement DIF4
_computing_data_collection 'DIF4 (Stoe & Cie, 1988a)'
_computing_data_reduction 'REDU4 (Stoe & Cie, 1988b)'
_computing_molecular_graphics 'SHELXTL-Plus (Sheldrick, 1991)'
_computing_publication_material 'SHELXL92 (Sheldrick, 1992)'
_computing_structure_refinement 'SHELXL92 (Sheldrick, 1992)'
_computing_structure_solution 'SHELXS90 (Sheldrick, 1990)'
_diffrn_ambient_temperature 153(2)
_diffrn_measurement_device 'Stoe-Siemens four-circle diffractometer'
_diffrn_measurement_method 'Profile data from 2\q/\w'
_diffrn_radiation_monochromator graphite
_diffrn_radiation_source 'fine-focus sealed tube'
_diffrn_radiation_type MoK\a
_diffrn_radiation_wavelength 0.71073
_diffrn_reflns_av_R_equivalents 0.0241
_diffrn_reflns_av_sigmaI/netI 0.0246
_diffrn_reflns_limit_h_max 13
_diffrn_reflns_limit_h_min -13
_diffrn_reflns_limit_k_max 16
_diffrn_reflns_limit_k_min -16
_diffrn_reflns_limit_l_max 23
_diffrn_reflns_limit_l_min -23
_diffrn_reflns_number 7076
_diffrn_reflns_theta_max 24.98
_diffrn_reflns_theta_min 2.54
_diffrn_standards_decay_% 0
_diffrn_standards_interval_time 90
_diffrn_standards_number 3
_exptl_absorpt_coefficient_mu 0.181
_exptl_absorpt_correction_type none
_exptl_crystal_colour Colourless
_exptl_crystal_density_diffrn 1.276
_exptl_crystal_description Plates
_exptl_crystal_F_000 1224
_exptl_crystal_size_max 1.00
_exptl_crystal_size_mid 0.80
_exptl_crystal_size_min 0.40
_refine_diff_density_max 0.264
_refine_diff_density_min -0.231
_refine_ls_abs_structure_details 'Absolute configuration from Flack (1983)'
_refine_ls_abs_structure_Flack 0.04(6)
_refine_ls_extinction_method none
_refine_ls_goodness_of_fit_all 1.064
_refine_ls_goodness_of_fit_obs 1.065
_refine_ls_matrix_type full
_refine_ls_number_parameters 406
_refine_ls_number_reflns 5193
_refine_ls_number_restraints 75
_refine_ls_restrained_S_all 1.083
_refine_ls_restrained_S_obs 1.070
_refine_ls_R_factor_all 0.0372
_refine_ls_R_factor_obs 0.0334
_refine_ls_shift/esd_max 0.000
_refine_ls_shift/esd_mean 0.000
_refine_ls_structure_factor_coef Fsqd
_refine_ls_weighting_scheme
;calc w=1/[\s^2^(F~o~^2^) +(0.0482P)^2^ +0.8536P]
where P = (F~o~^2^ + 2F~c~^2^)/3
;
_refine_ls_wR_factor_all '0.0892 for all F^2^'
_reflns_number_observed 4852
_reflns_number_total 5195
_reflns_observed_criterion I>2\s(I)
_cod_data_source_file sh1066.cif
_cod_data_source_block penta
_cod_depositor_comments
;
The following automatic conversions were performed:
'_symmetry_cell_setting' value 'Orthorhombic' changed to 'orthorhombic'
according to '/home/saulius/struct/CIF-dictionaries/cif_core.dic'
dictionary named 'cif_core.dic' version 2.4.1 from 2010-06-29.

Automatic conversion script
Id: cif_fix_enum 1527 2010-12-29 10:47:43Z saulius 

The following automatic conversions were performed:

'_symmetry_cell_setting' value 'Orthorhombic' changed to
'orthorhombic' according to
/home/saulius/struct/CIF-dictionaries/cif_core.dic dictionary named
'cif_core.dic' version 2.4.1 from 2010-06-29.

Automatic conversion script
Id: cif_fix_values 1715 2011-07-08 13:25:40Z adriana 
;
_cod_database_code 2009421

loop_
_symmetry_equiv_pos_as_xyz
'x, y, z'
'-x+1/2, -y, z+1/2'
'-x, y+1/2, -z+1/2'
'x+1/2, -y+1/2, -z'

loop_
_atom_site_aniso_label
_atom_site_aniso_U_11
_atom_site_aniso_U_22
_atom_site_aniso_U_33
_atom_site_aniso_U_12
_atom_site_aniso_U_13
_atom_site_aniso_U_23
Cl 0.0329(3) 0.0449(3) 0.0353(3) -0.0042(2) 0.0053(2) 0.0153(2)
O1S 0.0285(9) 0.0584(11) 0.0390(9) 0.0031(8) -0.0029(7) 0.0100(8)
O2M 0.019(2) 0.0342(14) 0.016(3) -0.0006(13) 0.004(2) 0.009(2)
C2M 0.022(3) 0.039(2) 0.030(3) -0.004(2) 0.002(2) 0.000(2)
O2M' 0.009(3) 0.040(2) 0.031(3) -0.005(2) -0.003(2) 0.003(2)
C2M' 0.019(3) 0.039(2) 0.018(4) 0.003(2) 0.007(3) 0.010(3)
C1 0.0159(9) 0.0178(8) 0.0247(10) 0.0045(7) 0.0033(8) -0.0002(8)
O1 0.0239(7) 0.0262(7) 0.0223(7) -0.0033(6) -0.0002(6) 0.0027(5)
N1 0.0171(8) 0.0217(8) 0.0291(9) 0.0018(7) 0.0068(7) 0.0031(7)
C1A 0.0158(9) 0.0222(9) 0.0262(10) 0.0019(8) 0.0021(8) 0.0035(8)
C1B 0.0197(9) 0.0273(10) 0.0220(9) 0.0043(8) 0.0001(8) 0.0035(8)
O1G1 0.0215(7) 0.0231(7) 0.0248(7) 0.0049(6) 0.0003(6) 0.0005(5)
C1G2 0.0349(12) 0.0416(12) 0.0265(11) 0.0109(10) 0.0094(9) 0.0074(10)
C2 0.0151(9) 0.0204(9) 0.0264(10) -0.0040(7) 0.0010(8) 0.0041(8)
O2 0.0152(7) 0.0350(8) 0.0307(8) 0.0025(6) -0.0002(6) 0.0038(6)
N2 0.0171(8) 0.0233(8) 0.0218(8) 0.0001(6) 0.0002(7) 0.0032(6)
C2A 0.0171(9) 0.0208(9) 0.0230(10) -0.0004(7) -0.0005(8) 0.0035(8)
C2B 0.0227(10) 0.0244(9) 0.0305(10) -0.0012(9) -0.0042(9) -0.0013(8)
C2G1 0.0437(13) 0.0270(10) 0.0429(13) -0.0102(10) -0.0026(12) 0.0030(10)
C2G2 0.0422(13) 0.0264(10) 0.0339(12) 0.0023(10) -0.0023(10) -0.0066(9)
C3 0.0202(9) 0.0258(10) 0.0194(9) -0.0036(8) 0.0012(8) 0.0030(8)
O3 0.0240(7) 0.0367(8) 0.0460(9) -0.0090(7) 0.0055(7) 0.0133(7)
N3 0.0158(8) 0.0317(9) 0.0245(8) 0.0030(7) 0.0035(7) 0.0005(7)
C3A 0.0168(9) 0.0268(9) 0.0229(10) 0.0018(8) -0.0010(8) -0.0002(8)
C3B 0.0369(13) 0.0458(13) 0.0308(12) 0.0134(11) -0.0062(10) -0.0117(10)
C3G 0.032(2) 0.042(3) 0.028(2) 0.005(2) 0.0021(15) -0.008(2)
C3D 0.0245(10) 0.0447(12) 0.0305(11) 0.0081(10) 0.0071(9) -0.0027(10)
C3G' 0.035(4) 0.039(6) 0.028(4) -0.003(4) 0.012(3) -0.002(4)
C4 0.0148(9) 0.0194(9) 0.0229(9) 0.0031(7) -0.0012(7) 0.0023(7)
O4 0.0173(6) 0.0317(7) 0.0273(7) -0.0037(6) -0.0011(6) -0.0039(6)
C4A 0.0142(9) 0.0244(9) 0.0240(10) -0.0010(7) -0.0007(7) 0.0002(8)
N4 0.0192(8) 0.0185(7) 0.0249(8) -0.0011(6) 0.0015(7) 0.0025(6)
C4N 0.0315(11) 0.0214(9) 0.0352(11) 0.0004(8) -0.0016(9) 0.0036(9)
C5 0.0208(10) 0.0240(9) 0.0230(10) 0.0009(8) 0.0048(8) 0.0026(8)
O5 0.0358(8) 0.0309(7) 0.0287(8) 0.0073(7) -0.0058(7) -0.0043(7)
N5 0.0165(8) 0.0238(8) 0.0227(8) -0.0012(6) 0.0003(7) -0.0013(6)
C5A 0.0188(9) 0.0258(10) 0.0221(10) 0.0009(8) 0.0041(8) 0.0017(8)
C5B 0.0273(11) 0.0250(10) 0.0313(11) 0.0052(9) -0.0003(9) 0.0011(8)
C5G1 0.0327(12) 0.0354(12) 0.0340(12) 0.0101(10) 0.0008(10) -0.0087(9)
C5G2 0.055(2) 0.0431(13) 0.0402(14) 0.0237(12) 0.0053(12) 0.0097(11)
C5N 0.0293(11) 0.0423(12) 0.0306(11) -0.0160(10) 0.0010(9) -0.0042(9)

loop_
_atom_site_label
_atom_site_fract_x
_atom_site_fract_y
_atom_site_fract_z
_atom_site_U_iso_or_equiv
_atom_site_thermal_displace_type
_atom_site_calc_flag
_atom_site_refinement_flags
_atom_site_occupancy
_atom_site_disorder_group
_atom_site_type_symbol
Cl 0.86113(5) 0.38978(4) 0.51491(3) 0.03771(15) Uani d . 1 . Cl
O1S 0.1348(2) 0.09497(14) 0.58555(9) 0.0419(4) Uani d D 1 . O
H1SA 0.177(3) 0.076(2) 0.6208(14) 0.065(7) Uiso d D 1 . H
H1SB 0.186(3) 0.102(2) 0.5519(13) 0.065(7) Uiso d D 1 . H
O2M -0.0290(7) 0.2198(5) 0.6446(3) 0.0232(12) Uani d PDU 0.546(10) 1 O
H2M 0.011(4) 0.200(3) 0.6130(17) 0.028 Uiso d PD 0.546(10) 1 H
C2M 0.0060(9) 0.3213(7) 0.6404(5) 0.030(2) Uani d PDU 0.546(10) 1 C
H2MA 0.003(3) 0.3513(9) 0.6851(6) 0.045 Uiso calc PR 0.546(10) 1 H
H2MB -0.050(2) 0.3566(9) 0.6104(14) 0.045 Uiso calc PR 0.546(10) 1 H
H2MC 0.0889(14) 0.3259(7) 0.6228(15) 0.045 Uiso calc PR 0.546(10) 1 H
O2M' 0.0298(6) 0.3184(6) 0.6277(4) 0.0266(15) Uani d PDU 0.454(10) 2 O
H2M' -0.008(4) 0.339(3) 0.5938(17) 0.032 Uiso d PD 0.454(10) 2 H
C2M' -0.0228(13) 0.2213(8) 0.6279(6) 0.025(2) Uani d PDU 0.454(10) 2 C
H2MD 0.0407(14) 0.1719(9) 0.6193(19) 0.038 Uiso calc PR 0.454(10) 2 H
H2ME -0.085(3) 0.2171(12) 0.5928(13) 0.038 Uiso calc PR 0.454(10) 2 H
H2MF -0.060(3) 0.2084(13) 0.6716(8) 0.038 Uiso calc PR 0.454(10) 2 H
C1 0.5845(2) 0.10385(14) 0.64123(10) 0.0195(4) Uani d . 1 . C
O1 0.63537(12) 0.10834(10) 0.69555(6) 0.0241(3) Uani d . 1 . O
N1 0.7230(2) 0.23305(12) 0.60434(9) 0.0226(4) Uani d D 1 . N
H1A 0.6797(19) 0.2718(16) 0.6321(11) 0.034 Uiso d D 1 . H
H1B 0.7867(18) 0.2109(18) 0.6286(11) 0.034 Uiso d D 1 . H
H1C 0.756(2) 0.2676(16) 0.5701(10) 0.034 Uiso d D 1 . H
C1A 0.6391(2) 0.15466(14) 0.57998(10) 0.0214(4) Uani d . 1 . C
H1AA 0.5729(2) 0.18535(14) 0.55256(10) 0.026 Uiso calc R 1 . H
C1B 0.7073(2) 0.07790(15) 0.53787(10) 0.0230(4) Uani d . 1 . C
H1BB 0.6493(2) 0.02508(15) 0.52316(10) 0.028 Uiso calc R 1 . H
O1G1 0.79494(12) 0.03554(10) 0.58398(7) 0.0231(3) Uani d . 1 . O
C1G2 0.7713(2) 0.1204(2) 0.47687(11) 0.0343(5) Uani d . 1 . C
H1G1 0.7120(3) 0.1546(10) 0.4484(4) 0.051 Uiso calc R 1 . H
H1G2 0.8093(12) 0.0665(2) 0.4514(4) 0.051 Uiso calc R 1 . H
H1G3 0.8338(10) 0.1674(9) 0.49141(11) 0.051 Uiso calc R 1 . H
C2 0.3469(2) 0.02095(14) 0.72347(10) 0.0206(4) Uani d . 1 . C
O2 0.24634(12) 0.04766(11) 0.70199(7) 0.0270(3) Uani d . 1 . O
N2 0.48410(14) 0.05128(12) 0.62850(8) 0.0207(3) Uani d . 1 . N
H2 0.449(2) 0.0624(17) 0.5875(12) 0.025 Uiso d . 1 . H
C2A 0.4395(2) -0.02421(14) 0.67490(10) 0.0203(4) Uani d . 1 . C
H2A 0.5094(2) -0.05152(14) 0.70109(10) 0.024 Uiso calc R 1 . H
C2B 0.3773(2) -0.10925(14) 0.63630(10) 0.0259(4) Uani d . 1 . C
H2B 0.2976(2) -0.08452(14) 0.61900(10) 0.031 Uiso calc R 1 . H
C2G1 0.3526(2) -0.1946(2) 0.68483(13) 0.0379(5) Uani d . 1 . C
H2G1 0.3055(13) -0.1701(3) 0.7231(4) 0.057 Uiso calc R 1 . H
H2G2 0.4300(2) -0.2218(8) 0.7008(7) 0.057 Uiso calc R 1 . H
H2G3 0.3066(14) -0.2466(6) 0.6617(3) 0.057 Uiso calc R 1 . H
C2G2 0.4521(2) -0.1454(2) 0.57702(11) 0.0342(5) Uani d . 1 . C
H2G4 0.4563(13) -0.0930(5) 0.5430(4) 0.051 Uiso calc R 1 . H
H2G5 0.4137(8) -0.2044(7) 0.5577(5) 0.051 Uiso calc R 1 . H
H2G6 0.5343(5) -0.1619(12) 0.5922(2) 0.051 Uiso calc R 1 . H
C3 0.5267(2) -0.09341(14) 0.82455(9) 0.0218(4) Uani d . 1 . C
O3 0.44953(13) -0.15274(11) 0.84434(8) 0.0356(4) Uani d . 1 . O
N3 0.37391(15) 0.02887(12) 0.78820(8) 0.0240(4) Uani d D 1 . N
C3A 0.4946(2) 0.01583(14) 0.81899(10) 0.0222(4) Uani d D 1 . C
H3A 0.5582(2) 0.05292(14) 0.79343(10) 0.027 Uiso calc R 1 . H
C3B 0.4778(2) 0.0597(2) 0.89015(12) 0.0378(5) Uani d D 1 . C
H3BA 0.4692(2) 0.0062(2) 0.92382(12) 0.045 Uiso calc PR 0.684(12) 1 H
H3BB 0.5482(2) 0.1017(2) 0.90253(12) 0.045 Uiso calc PR 0.684(12) 1 H
H3BC 0.5174(2) 0.0167(2) 0.92394(12) 0.045 Uiso calc PR 0.316(12) 2 H
H3BD 0.5148(2) 0.1266(2) 0.89273(12) 0.045 Uiso calc PR 0.316(12) 2 H
C3G 0.3643(3) 0.1204(4) 0.8863(2) 0.0341(13) Uani d PD 0.684(12) 1 C
H3GA 0.3234(3) 0.1227(4) 0.9305(2) 0.041 Uiso calc PR 0.684(12) 1 H
H3GB 0.3832(3) 0.1891(4) 0.8721(2) 0.041 Uiso calc PR 0.684(12) 1 H
C3D 0.2860(2) 0.0711(2) 0.83619(11) 0.0332(5) Uani d D 1 . C
H3DA 0.2362(2) 0.0185(2) 0.85718(11) 0.040 Uiso calc PR 0.684(12) 1 H
H3DB 0.2316(2) 0.1195(2) 0.81392(11) 0.040 Uiso calc PR 0.684(12) 1 H
H3DC 0.2099(2) 0.0320(2) 0.83673(11) 0.040 Uiso calc PR 0.316(12) 2 H
H3DD 0.2666(2) 0.1407(2) 0.82456(11) 0.040 Uiso calc PR 0.316(12) 2 H
C3G' 0.3492(5) 0.0654(10) 0.9026(3) 0.034(3) Uani d PD 0.316(12) 2 C
H3GC 0.3303(5) 0.1250(10) 0.9297(3) 0.041 Uiso calc PR 0.316(12) 2 H
H3GD 0.3217(5) 0.0061(10) 0.9275(3) 0.041 Uiso calc PR 0.316(12) 2 H
C4 0.7737(2) -0.09325(13) 0.71500(9) 0.0190(4) Uani d . 1 . C
O4 0.70556(12) -0.14303(10) 0.68008(7) 0.0254(3) Uani d . 1 . O
C4A 0.7406(2) -0.06619(14) 0.78726(10) 0.0209(4) Uani d . 1 . C
H4A1 0.8117(2) -0.07758(14) 0.81675(10) 0.025 Uiso calc R 1 . H
H4A2 0.7191(2) 0.00501(14) 0.78969(10) 0.025 Uiso calc R 1 . H
N4 0.63886(14) -0.12558(11) 0.81047(8) 0.0208(3) Uani d . 1 . N
C4N 0.6636(2) -0.23183(14) 0.81806(11) 0.0294(5) Uani d . 1 . C
H4N1 0.7493(4) -0.2449(2) 0.8081(7) 0.044 Uiso calc R 1 . H
H4N2 0.6122(10) -0.2694(2) 0.7870(6) 0.044 Uiso calc R 1 . H
H4N3 0.6457(13) -0.2522(3) 0.8642(2) 0.044 Uiso calc R 1 . H
C5 0.8306(2) -0.05866(14) 0.57239(10) 0.0226(4) Uani d . 1 . C
O5 0.79912(14) -0.10574(11) 0.52464(7) 0.0318(3) Uani d . 1 . O
N5 0.88197(14) -0.06071(12) 0.69293(8) 0.0210(3) Uani d . 1 . N
C5A 0.9216(2) -0.09074(14) 0.62587(10) 0.0223(4) Uani d . 1 . C
H5A 0.9978(2) -0.05275(14) 0.61663(10) 0.027 Uiso calc R 1 . H
C5B 0.9553(2) -0.20151(15) 0.61866(11) 0.0279(4) Uani d . 1 . C
H5B 0.8806(2) -0.23901(15) 0.60544(11) 0.033 Uiso calc R 1 . H
C5G1 1.0487(2) -0.2118(2) 0.56275(11) 0.0340(5) Uani d . 1 . C
H5G1 1.0167(6) -0.1820(11) 0.5215(2) 0.051 Uiso calc R 1 . H
H5G2 1.0658(11) -0.2822(2) 0.5550(6) 0.051 Uiso calc R 1 . H
H5G3 1.1238(5) -0.1778(10) 0.5757(4) 0.051 Uiso calc R 1 . H
C5G2 1.0030(3) -0.2448(2) 0.68326(13) 0.0461(6) Uani d . 1 . C
H5G4 0.9376(5) -0.2469(13) 0.7166(3) 0.069 Uiso calc R 1 . H
H5G5 1.0696(12) -0.2035(8) 0.7001(5) 0.069 Uiso calc R 1 . H
H5G6 1.0330(16) -0.3122(6) 0.6751(2) 0.069 Uiso calc R 1 . H
C5N 0.9585(2) 0.0060(2) 0.73164(11) 0.0340(5) Uani d . 1 . C
H5N1 1.0349(7) 0.0172(10) 0.7076(4) 0.051 Uiso calc R 1 . H
H5N2 0.9757(13) -0.0237(6) 0.7755(3) 0.051 Uiso calc R 1 . H
H5N3 0.9164(7) 0.0694(5) 0.7379(7) 0.051 Uiso calc R 1 . H

loop_
_atom_type_symbol
_atom_type_description
_atom_type_scat_dispersion_real
_atom_type_scat_dispersion_imag
_atom_type_scat_source
C C .0033 .0016 'International Tables Vol C Tables 4.2.6.8, 6.1.1.4'
H H .0000 .0000 'International Tables Vol C Tables 4.2.6.8, 6.1.1.4'
N N .0061 .0033 'International Tables Vol C Tables 4.2.6.8, 6.1.1.4'
O O .0106 .0060 'International Tables Vol C Tables 4.2.6.8, 6.1.1.4'
Cl Cl .1484 .1585 'International Tables Vol C Tables 4.2.6.8, 6.1.1.4'

loop_
_geom_angle_atom_site_label_1
_geom_angle_atom_site_label_2
_geom_angle_atom_site_label_3
_geom_angle
_geom_angle_publ_flag
O1 C1 N2 125.0(2) y
O1 C1 C1A 120.5(2) y
N2 C1 C1A 114.3(2) y
N1 C1A C1 107.6(2) y
N1 C1A C1B 110.8(2) ?
C1 C1A C1B 109.2(2) ?
O1G1 C1B C1G2 110.4(2) ?
O1G1 C1B C1A 104.2(2) ?
C1G2 C1B C1A 114.3(2) ?
C5 O1G1 C1B 117.1(2) ?
O2 C2 N3 120.8(2) y
O2 C2 C2A 119.4(2) y
N3 C2 C2A 119.8(2) y
C1 N2 C2A 121.8(2) y
N2 C2A C2 110.31(15) y
N2 C2A C2B 110.6(2) ?
C2 C2A C2B 108.4(2) ?
C2G2 C2B C2G1 110.3(2) ?
C2G2 C2B C2A 112.7(2) ?
C2G1 C2B C2A 108.8(2) ?
O3 C3 N4 119.5(2) y
O3 C3 C3A 119.5(2) y
N4 C3 C3A 120.9(2) y
C2 N3 C3A 126.6(2) y
C2 N3 C3D 121.0(2) ?
C3A N3 C3D 111.5(2) ?
N3 C3A C3 110.9(2) y
N3 C3A C3B 103.2(2) ?
C3 C3A C3B 109.4(2) ?
C3G' C3B C3A 107.2(3) ?
C3G C3B C3A 105.2(2) ?
C3D C3G C3B 106.0(3) ?
N3 C3D C3G 103.3(2) ?
N3 C3D C3G' 104.4(3) ?
C3B C3G' C3D 107.9(4) ?
O4 C4 N5 122.4(2) y
O4 C4 C4A 121.4(2) y
N5 C4 C4A 116.2(2) y
N4 C4A C4 110.6(2) y
C3 N4 C4A 126.8(2) y
C3 N4 C4N 117.8(2) ?
C4A N4 C4N 115.4(2) ?
O5 C5 O1G1 123.5(2) y
O5 C5 C5A 126.6(2) y
O1G1 C5 C5A 109.8(2) y
C4 N5 C5N 122.8(2) ?
C4 N5 C5A 118.2(2) y
C5N N5 C5A 118.9(2) ?
N5 C5A C5 111.4(2) y
N5 C5A C5B 115.1(2) ?
C5 C5A C5B 111.5(2) ?
C5G2 C5B C5G1 110.8(2) ?
C5G2 C5B C5A 112.2(2) ?
C5G1 C5B C5A 108.5(2) ?

loop_
_geom_bond_atom_site_label_1
_geom_bond_atom_site_label_2
_geom_bond_site_symmetry_2
_geom_bond_distance
_geom_bond_publ_flag
O2M C2M . 1.424(7) ?
O2M' C2M' . 1.432(8) ?
C1 O1 . 1.220(2) y
C1 N2 . 1.337(2) y
C1 C1A . 1.523(3) y
N1 C1A . 1.485(3) y
C1A C1B . 1.529(3) y
C1B O1G1 . 1.450(2) y
C1B C1G2 . 1.517(3) y
O1G1 C5 . 1.349(2) y
C2 O2 . 1.240(2) y
C2 N3 . 1.329(3) y
C2 C2A . 1.532(3) y
N2 C2A . 1.460(2) y
C2A C2B . 1.541(3) ?
C2B C2G2 . 1.520(3) ?
C2B C2G1 . 1.528(3) ?
C3 O3 . 1.232(2) y
C3 N4 . 1.338(3) y
C3 C3A . 1.519(3) y
N3 C3A . 1.474(3) y
N3 C3D . 1.475(3) ?
C3A C3B . 1.548(3) ?
C3B C3G' . 1.439(6) ?
C3B C3G . 1.495(4) ?
C3G C3D . 1.476(4) ?
C3D C3G' . 1.497(6) ?
C4 O4 . 1.224(2) y
C4 N5 . 1.343(2) y
C4 C4A . 1.530(3) y
C4A N4 . 1.452(2) y
N4 C4N . 1.466(2) ?
C5 O5 . 1.195(2) y
C5 C5A . 1.525(3) y
N5 C5N . 1.453(3) ?
N5 C5A . 1.463(2) y
C5A C5B . 1.546(3) ?
C5B C5G2 . 1.508(3) ?
C5B C5G1 . 1.523(3) ?

loop_
_geom_torsion_atom_site_label_1
_geom_torsion_atom_site_label_2
_geom_torsion_atom_site_label_3
_geom_torsion_atom_site_label_4
_geom_torsion
_geom_torsion_publ_flag
C1 N2 C2A C2 92.6(2) y
C2 N3 C3A C3 -77.1(2) y
C3 N4 C4A C4 -112.2(2) y
C4 N5 C5A C5 58.2(2) y
N1 C1A C1 N2 162.5(2) y
N2 C2A C2 N3 -112.5(2) y
N3 C3A C3 N4 138.4(2) y
N4 C4A C4 N5 -165.4(2) y
C1A C1 N2 C2A 162.0(2) y
C2A C2 N3 C3A 12.4(3) y
C3A C3 N4 C4A -1.8(3) y
C4A C4 N5 C5A 175.7(2) y
